data_7061423
loop_
_publ_author_name
'Li, Jiulong'
'Li, Chang'
'Ji, Xu'
'Sun, Qin'
'Li, Zhi'
'Liu, He'
'Zhou, Lina'
'Jing, Dingding'
'Gong, Junbo'
'Chen, Wei'

_publ_section_title
;
 Combined virtual and experimental screening of multicomponent crystals of
 2,4-dichlorophenoxyacetic acid
;
_journal_issue 18
_journal_name_full 'New Journal of Chemistry'
_journal_page_first 8708
_journal_page_last 8719
_journal_paper_doi 10.1039/D2NJ00536K
_journal_volume 46
_journal_year 2022
_chemical_formula_moiety 'C8 H5 Cl2 O3, C7 H8 N O2'
_chemical_formula_sum 'C15 H13 Cl2 N O5'
_chemical_formula_weight 358.16
_chemical_name_systematic '3-carboxyanilinium  2,4-Dichlorophenoxyacetate'
_space_group_crystal_system monoclinic
_space_group_IT_number 14
_space_group_name_Hall '-P 2yn'
_space_group_name_H-M_alt 'P 1 21/n 1'
_atom_sites_solution_hydrogens mixed
_atom_sites_solution_primary dual
_audit_creation_date 2021-07-22
_audit_creation_method
;
Olex2 1.3
(compiled 2020.07.31 svn.rc2a77460 for OlexSys, GUI svn.r6145)
;
_audit_update_record
;
2021-08-30 deposited with the CCDC.	2022-03-23 downloaded from the CCDC.
;
_cell_angle_alpha 90
_cell_angle_beta 109.480(6)
_cell_angle_gamma 90
_cell_formula_units_Z 4
_cell_length_a 13.5922(7)
_cell_length_b 7.2986(4)
_cell_length_c 16.1444(9)
_cell_measurement_reflns_used 8185
_cell_measurement_temperature 293(2)
_cell_measurement_theta_max 32.6730
_cell_measurement_theta_min 2.6710
_cell_volume 1509.91(15)
_computing_cell_refinement 'CrysAlisPro 1.171.38.46 (Rigaku OD, 2015)'
_computing_data_collection 'CrysAlisPro 1.171.38.46 (Rigaku OD, 2015)'
_computing_data_reduction 'CrysAlisPro 1.171.38.46 (Rigaku OD, 2015)'
_computing_molecular_graphics 'Olex2 1.3 (Dolomanov et al., 2009)'
_computing_publication_material 'Olex2 1.3 (Dolomanov et al., 2009)'
_computing_structure_refinement 'SHELXL 2018/3 (Sheldrick, 2015)'
_computing_structure_solution 'SHELXT 2018/2 (Sheldrick, 2018)'
_diffrn_ambient_temperature 293(2)
_diffrn_detector 'CCD plate'
_diffrn_measured_fraction_theta_full 0.994
_diffrn_measured_fraction_theta_max 0.909
_diffrn_measurement_details
;
List of Runs (angles in degrees, time in seconds):

  # Type    Start    End  Width  t~exp~   \w     \q     \k     \f   Frames
#--------------------------------------------------------------------------
  1  \w   -115.00  65.00   1.00    2.00    --  -25.00  45.00   0.00  180
  2  \w   -115.00  35.00   1.00    2.00    --  -25.00  45.00  90.00  150
  3  \w   -115.00   5.00   1.00    2.00    --  -25.00  45.00 180.00  120
;
_diffrn_measurement_device 'abstract diffractometer'
_diffrn_measurement_device_type 'dtrek-CrysAlisPro-abstract goniometer imported rigaku-d*trek images'
_diffrn_measurement_method '\w scans'
_diffrn_orient_matrix_type 'CrysAlisPro convention (1999,Acta A55,543-557)'
_diffrn_orient_matrix_UB_11 0.0269748000
_diffrn_orient_matrix_UB_12 -0.0004445000
_diffrn_orient_matrix_UB_13 -0.0308142000
_diffrn_orient_matrix_UB_21 -0.0479193000
_diffrn_orient_matrix_UB_22 0.0127719000
_diffrn_orient_matrix_UB_23 -0.0346579000
_diffrn_orient_matrix_UB_31 0.0064952000
_diffrn_orient_matrix_UB_32 0.0963047000
_diffrn_orient_matrix_UB_33 0.0044765000
_diffrn_radiation_monochromator graphite
_diffrn_radiation_probe x-ray
_diffrn_radiation_type 'Mo K\a'
_diffrn_radiation_wavelength 0.71073
_diffrn_reflns_av_R_equivalents 0.0557
_diffrn_reflns_av_unetI/netI 0.0547
_diffrn_reflns_Laue_measured_fraction_full 0.994
_diffrn_reflns_Laue_measured_fraction_max 0.909
_diffrn_reflns_limit_h_max 20
_diffrn_reflns_limit_h_min -20
_diffrn_reflns_limit_k_max 10
_diffrn_reflns_limit_k_min -10
_diffrn_reflns_limit_l_max 24
_diffrn_reflns_limit_l_min -24
_diffrn_reflns_number 17939
_diffrn_reflns_point_group_measured_fraction_full 0.994
_diffrn_reflns_point_group_measured_fraction_max 0.909
_diffrn_reflns_theta_full 25.242
_diffrn_reflns_theta_max 32.967
_diffrn_reflns_theta_min 1.702
_diffrn_source 'fine-focus sealed X-ray tube'
_diffrn_source_type 'Enhance (Mo) X-ray Source'
_exptl_absorpt_coefficient_mu 0.455
_exptl_absorpt_correction_T_max 1.00000
_exptl_absorpt_correction_T_min 0.53401
_exptl_absorpt_correction_type multi-scan
_exptl_absorpt_process_details
;
CrysAlisPro 1.171.38.46 (Rigaku Oxford Diffraction, 2015)
Empirical absorption correction using spherical harmonics,
 implemented in SCALE3 ABSPACK scaling algorithm.
;
_exptl_crystal_colour colorless
_exptl_crystal_density_diffrn 1.576
_exptl_crystal_description neddle
_exptl_crystal_F_000 736
_exptl_crystal_recrystallization_method 'Re-crystallisation from solvent: ethanol'
_refine_diff_density_max 0.408
_refine_diff_density_min -0.364
_refine_diff_density_rms 0.080
_refine_ls_extinction_method none
_refine_ls_goodness_of_fit_ref 1.071
_refine_ls_hydrogen_treatment mixed
_refine_ls_matrix_type full
_refine_ls_number_parameters 224
_refine_ls_number_reflns 5169
_refine_ls_number_restraints 0
_refine_ls_restrained_S_all 1.071
_refine_ls_R_factor_all 0.0728
_refine_ls_R_factor_gt 0.0539
_refine_ls_shift/su_max 0.000
_refine_ls_shift/su_mean 0.000
_refine_ls_structure_factor_coef Fsqd
_refine_ls_weighting_details 'w=1/[\s^2^(Fo^2^)+(0.0503P)^2^+1.0365P] where P=(Fo^2^+2Fc^2^)/3'
_refine_ls_weighting_scheme calc
_refine_ls_wR_factor_gt 0.1216
_refine_ls_wR_factor_ref 0.1323
_reflns_Friedel_coverage 0.000
_reflns_number_gt 4055
_reflns_number_total 5169
_reflns_threshold_expression 'I > 2\s(I)'
_cod_data_source_file d2nj00536k2.cif
_cod_data_source_block r20210721c
_cod_depositor_comments 'Adding full bibliography for 7061422--7061427.cif.'
_cod_database_code 7061423
_shelx_shelxl_version_number 2018/3
_chemical_oxdiff_formula 'C11 H10 N O'
_shelx_space_group_comment
;
The symmetry employed for this shelxl refinement is uniquely defined
by the following loop, which should always be used as a source of
symmetry information in preference to the above space-group names.
They are only intended as comments.
;
_reflns_odcompleteness_completeness 99.28
_reflns_odcompleteness_iscentric 1
_reflns_odcompleteness_theta 26.32
_olex2_refinement_description
;
1. Fixed Uiso
 At 1.2 times of:
  All C(H) groups, All C(H,H) groups
2.a Secondary CH2 refined with riding coordinates:
 C00H(H00A,H00B)
2.b Aromatic/amide H refined with riding coordinates:
 C00A(H00F), C00C(H00G), C00D(H00H), C00I(H00I), C00J(H00J), C00K(H00K),
 C00M(H00M)
;
_olex2_submission_special_instructions 'No special instructions were received'
_oxdiff_exptl_absorpt_empirical_details
;
Empirical correction (ABSPACK) includes:
- Absorption correction using spherical harmonics
- Frame scaling
- Detector area scaling
;
_oxdiff_exptl_absorpt_empirical_full_max 2.096
_oxdiff_exptl_absorpt_empirical_full_min 0.707

loop_
_space_group_symop_operation_xyz
'x, y, z'
'-x+1/2, y+1/2, -z+1/2'
'-x, -y, -z'
'x-1/2, -y-1/2, z-1/2'

loop_
_atom_site_label
_atom_site_type_symbol
_atom_site_fract_x
_atom_site_fract_y
_atom_site_fract_z
_atom_site_U_iso_or_equiv
_atom_site_adp_type
_atom_site_occupancy
_atom_site_site_symmetry_order
_atom_site_calc_flag
_atom_site_refinement_flags_posn
_atom_site_refinement_flags_adp
_atom_site_refinement_flags_occupancy
_atom_site_disorder_assembly
_atom_site_disorder_group
Cl1 Cl 0.53483(4) 1.42598(6) 0.40865(3) 0.02590(12) Uani 1 1 d . . . . .
Cl2 Cl 0.78623(4) 1.15716(9) 0.71774(3) 0.03651(15) Uani 1 1 d . . . . .
O1 O 0.68121(9) 0.91502(16) 0.30015(8) 0.0159(2) Uani 1 1 d . . . . .
O2 O 0.58269(10) 0.68096(19) 0.23344(9) 0.0233(3) Uani 1 1 d . . . . .
O3 O 0.52342(10) 1.06216(18) 0.34945(8) 0.0207(3) Uani 1 1 d . . . . .
C1 C 0.59710(13) 0.8257(2) 0.27706(10) 0.0153(3) Uani 1 1 d . . . . .
C2 C 0.50660(14) 0.8916(3) 0.30499(12) 0.0193(3) Uani 1 1 d . . . . .
H3A H 0.444928 0.901470 0.253125 0.023 Uiso 1 1 calc R U . . .
H3B H 0.492519 0.799780 0.343024 0.023 Uiso 1 1 calc R U . . .
C3 C 0.58347(13) 1.0692(2) 0.43556(11) 0.0174(3) Uani 1 1 d . . . . .
C4 C 0.59559(14) 1.2425(2) 0.47373(12) 0.0190(3) Uani 1 1 d . . . . .
C5 C 0.65610(14) 1.2711(3) 0.56046(13) 0.0223(4) Uani 1 1 d . . . . .
H4 H 0.663263 1.387854 0.584866 0.027 Uiso 1 1 calc R U . . .
C6 C 0.70595(14) 1.1221(3) 0.61034(12) 0.0232(4) Uani 1 1 d . . . . .
C7 C 0.69391(15) 0.9483(3) 0.57410(12) 0.0233(4) Uani 1 1 d . . . . .
H5 H 0.726660 0.848923 0.608259 0.028 Uiso 1 1 calc R U . . .
C8 C 0.63319(14) 0.9220(3) 0.48707(12) 0.0203(3) Uani 1 1 d . . . . .
H6 H 0.625691 0.804946 0.462992 0.024 Uiso 1 1 calc R U . . .
O4 O 0.95490(11) 0.99957(19) 0.59936(9) 0.0237(3) Uani 1 1 d . . . . .
H2 H 0.989(3) 0.950(5) 0.644(2) 0.068(11) Uiso 1 1 d . . . . .
O5 O 1.03835(11) 1.2375(2) 0.67880(9) 0.0291(3) Uani 1 1 d . . . . .
N1 N 0.71910(11) 1.2888(2) 0.31347(9) 0.0139(3) Uani 1 1 d . . . . .
H1A H 0.7066(18) 1.166(4) 0.3123(15) 0.026(6) Uiso 1 1 d . . . . .
H1B H 0.658(2) 1.336(4) 0.2963(16) 0.030(6) Uiso 1 1 d . . . . .
H1C H 0.7486(19) 1.312(3) 0.2725(16) 0.031(6) Uiso 1 1 d . . . . .
C9 C 0.78715(12) 1.3536(2) 0.39863(10) 0.0123(3) Uani 1 1 d . . . . .
C10 C 0.84350(12) 1.2301(2) 0.46151(10) 0.0134(3) Uani 1 1 d . . . . .
H7 H 0.838013 1.104741 0.450511 0.016 Uiso 1 1 calc R U . . .
C11 C 0.90881(12) 1.2979(2) 0.54186(10) 0.0144(3) Uani 1 1 d . . . . .
C12 C 0.97383(13) 1.1770(3) 0.61323(11) 0.0173(3) Uani 1 1 d . . . . .
C13 C 0.91621(13) 1.4855(3) 0.55726(11) 0.0188(3) Uani 1 1 d . . . . .
H8 H 0.960229 1.529865 0.610791 0.023 Uiso 1 1 calc R U . . .
C14 C 0.85872(14) 1.6068(2) 0.49375(12) 0.0202(3) Uani 1 1 d . . . . .
H9 H 0.863406 1.732123 0.504731 0.024 Uiso 1 1 calc R U . . .
C15 C 0.79397(13) 1.5405(2) 0.41347(11) 0.0171(3) Uani 1 1 d . . . . .
H10 H 0.755546 1.621002 0.370092 0.021 Uiso 1 1 calc R U . . .

loop_
_atom_site_aniso_label
_atom_site_aniso_U_11
_atom_site_aniso_U_22
_atom_site_aniso_U_33
_atom_site_aniso_U_23
_atom_site_aniso_U_13
_atom_site_aniso_U_12
Cl1 0.0303(2) 0.0159(2) 0.0337(3) 0.00319(18) 0.0137(2) 0.00725(17)
Cl2 0.0352(3) 0.0484(4) 0.0216(2) -0.0076(2) 0.0038(2) 0.0016(2)
O1 0.0165(5) 0.0130(6) 0.0175(6) -0.0003(4) 0.0046(4) -0.0017(4)
O2 0.0236(6) 0.0212(7) 0.0222(6) -0.0102(5) 0.0036(5) -0.0049(5)
O3 0.0261(6) 0.0179(6) 0.0185(6) -0.0005(5) 0.0078(5) 0.0052(5)
C1 0.0174(7) 0.0151(8) 0.0118(7) 0.0005(6) 0.0027(6) -0.0003(6)
C2 0.0188(7) 0.0198(9) 0.0187(8) -0.0013(7) 0.0054(6) -0.0012(6)
C3 0.0192(7) 0.0171(8) 0.0181(8) 0.0010(6) 0.0091(6) 0.0020(6)
C4 0.0198(7) 0.0154(8) 0.0256(8) 0.0021(7) 0.0127(7) 0.0030(6)
C5 0.0227(8) 0.0199(9) 0.0280(9) -0.0055(7) 0.0131(7) -0.0008(7)
C6 0.0219(8) 0.0310(10) 0.0179(8) -0.0024(7) 0.0081(7) -0.0004(7)
C7 0.0258(9) 0.0237(10) 0.0209(8) 0.0057(7) 0.0085(7) 0.0040(7)
C8 0.0249(8) 0.0154(8) 0.0218(8) 0.0025(7) 0.0094(7) 0.0020(7)
O4 0.0265(7) 0.0154(7) 0.0195(6) 0.0027(5) -0.0053(5) 0.0025(5)
O5 0.0286(7) 0.0238(7) 0.0211(7) 0.0026(6) -0.0099(5) -0.0034(6)
N1 0.0127(6) 0.0154(7) 0.0111(6) -0.0001(5) 0.0007(5) -0.0011(5)
C9 0.0116(6) 0.0137(7) 0.0096(6) -0.0001(5) 0.0009(5) -0.0001(5)
C10 0.0134(6) 0.0110(7) 0.0137(7) 0.0002(6) 0.0017(5) 0.0007(5)
C11 0.0131(6) 0.0148(8) 0.0130(7) 0.0009(6) 0.0011(5) 0.0009(6)
C12 0.0150(7) 0.0180(8) 0.0158(7) 0.0026(6) 0.0011(6) 0.0001(6)
C13 0.0207(8) 0.0174(9) 0.0146(7) -0.0035(6) 0.0012(6) -0.0020(6)
C14 0.0259(9) 0.0108(8) 0.0209(8) -0.0031(6) 0.0040(7) -0.0006(6)
C15 0.0187(7) 0.0125(8) 0.0175(7) 0.0030(6) 0.0026(6) 0.0024(6)

loop_
_atom_type_symbol
_atom_type_description
_atom_type_scat_dispersion_real
_atom_type_scat_dispersion_imag
_atom_type_scat_source
C C 0.0033 0.0016 'International Tables Vol C Tables 4.2.6.8 and 6.1.1.4'
H H 0.0000 0.0000 'International Tables Vol C Tables 4.2.6.8 and 6.1.1.4'
Cl Cl 0.1484 0.1585 'International Tables Vol C Tables 4.2.6.8 and 6.1.1.4'
N N 0.0061 0.0033 'International Tables Vol C Tables 4.2.6.8 and 6.1.1.4'
O O 0.0106 0.0060 'International Tables Vol C Tables 4.2.6.8 and 6.1.1.4'

loop_
_geom_angle_atom_site_label_1
_geom_angle_atom_site_label_2
_geom_angle_atom_site_label_3
_geom_angle
_geom_angle_site_symmetry_1
_geom_angle_site_symmetry_3
_geom_angle_publ_flag
C3 O3 C2 119.46(14) . . ?
O1 C1 C2 119.47(15) . . ?
O2 C1 O1 124.14(16) . . ?
O2 C1 C2 116.36(15) . . ?
O3 C2 C1 114.69(14) . . ?
O3 C2 H3A 108.6 . . ?
O3 C2 H3B 108.6 . . ?
C1 C2 H3A 108.6 . . ?
C1 C2 H3B 108.6 . . ?
H3A C2 H3B 107.6 . . ?
O3 C3 C4 115.41(16) . . ?
O3 C3 C8 126.18(16) . . ?
C8 C3 C4 118.40(17) . . ?
C3 C4 Cl1 118.15(14) . . ?
C5 C4 Cl1 119.98(14) . . ?
C5 C4 C3 121.86(17) . . ?
C4 C5 H4 120.7 . . ?
C4 C5 C6 118.65(18) . . ?
C6 C5 H4 120.7 . . ?
C5 C6 Cl2 119.17(15) . . ?
C7 C6 Cl2 120.34(16) . . ?
C7 C6 C5 120.47(17) . . ?
C6 C7 H5 119.9 . . ?
C6 C7 C8 120.18(18) . . ?
C8 C7 H5 119.9 . . ?
C3 C8 H6 119.8 . . ?
C7 C8 C3 120.44(18) . . ?
C7 C8 H6 119.8 . . ?
C12 O4 H2 105(3) . . ?
H1A N1 H1C 107(2) . . ?
H1B N1 H1A 103(2) . . ?
H1B N1 H1C 108(2) . . ?
C9 N1 H1A 113.3(15) . . ?
C9 N1 H1B 114.8(17) . . ?
C9 N1 H1C 109.7(16) . . ?
C10 C9 N1 120.21(15) . . ?
C15 C9 N1 117.95(14) . . ?
C15 C9 C10 121.83(15) . . ?
C9 C10 H7 120.8 . . ?
C9 C10 C11 118.43(15) . . ?
C11 C10 H7 120.8 . . ?
C10 C11 C12 122.68(16) . . ?
C13 C11 C10 120.10(15) . . ?
C13 C11 C12 117.21(15) . . ?
O4 C12 C11 114.67(15) . . ?
O5 C12 O4 123.21(16) . . ?
O5 C12 C11 122.13(17) . . ?
C11 C13 H8 119.7 . . ?
C14 C13 C11 120.60(16) . . ?
C14 C13 H8 119.7 . . ?
C13 C14 H9 120.2 . . ?
C13 C14 C15 119.64(16) . . ?
C15 C14 H9 120.2 . . ?
C9 C15 C14 119.39(16) . . ?
C9 C15 H10 120.3 . . ?
C14 C15 H10 120.3 . . ?

loop_
_geom_bond_atom_site_label_1
_geom_bond_atom_site_label_2
_geom_bond_distance
_geom_bond_site_symmetry_2
_geom_bond_publ_flag
Cl1 C4 1.7321(18) . ?
Cl2 C6 1.7322(19) . ?
O1 C1 1.260(2) . ?
O2 C1 1.248(2) . ?
O3 C2 1.417(2) . ?
O3 C3 1.358(2) . ?
C1 C2 1.522(2) . ?
C2 H3A 0.9700 . ?
C2 H3B 0.9700 . ?
C3 C4 1.393(2) . ?
C3 C8 1.388(3) . ?
C5 C4 1.383(3) . ?
C5 H4 0.9300 . ?
C5 C6 1.388(3) . ?
C7 C6 1.383(3) . ?
C7 H5 0.9300 . ?
C8 C7 1.385(3) . ?
C8 H6 0.9300 . ?
O4 H2 0.80(3) . ?
O4 C12 1.325(2) . ?
O5 C12 1.211(2) . ?
N1 H1A 0.91(3) . ?
N1 H1B 0.86(3) . ?
N1 H1C 0.90(3) . ?
N1 C9 1.456(2) . ?
C9 C10 1.383(2) . ?
C9 C15 1.382(2) . ?
C10 H7 0.9300 . ?
C10 C11 1.396(2) . ?
C11 C12 1.486(2) . ?
C13 C11 1.389(2) . ?
C13 H8 0.9300 . ?
C13 C14 1.383(3) . ?
C14 H9 0.9300 . ?
C15 C14 1.388(2) . ?
C15 H10 0.9300 . ?

loop_
_geom_torsion_atom_site_label_1
_geom_torsion_atom_site_label_2
_geom_torsion_atom_site_label_3
_geom_torsion_atom_site_label_4
_geom_torsion
_geom_torsion_site_symmetry_1
_geom_torsion_site_symmetry_2
_geom_torsion_site_symmetry_3
_geom_torsion_site_symmetry_4
_geom_torsion_publ_flag
O1 C1 C2 O3 5.5(2) . . . . ?
O2 C1 C2 O3 -176.14(15) . . . . ?
O3 C3 C4 Cl1 -0.3(2) . . . . ?
O3 C3 C4 C5 -178.82(15) . . . . ?
O3 C3 C8 C7 178.90(16) . . . . ?
C2 O3 C3 C4 -179.98(14) . . . . ?
C2 O3 C3 C8 0.6(2) . . . . ?
C3 O3 C2 C1 -78.37(19) . . . . ?
C3 C8 C7 C6 -0.3(3) . . . . ?
C4 C3 C8 C7 -0.5(3) . . . . ?
C4 C5 C6 Cl2 177.42(13) . . . . ?
C4 C5 C6 C7 -0.9(3) . . . . ?
C6 C5 C4 Cl1 -178.39(13) . . . . ?
C6 C5 C4 C3 0.1(3) . . . . ?
C8 C3 C4 Cl1 179.10(13) . . . . ?
C8 C3 C4 C5 0.6(3) . . . . ?
C8 C7 C6 Cl2 -177.25(14) . . . . ?
C8 C7 C6 C5 1.1(3) . . . . ?
N1 C9 C10 C11 179.21(14) . . . . ?
N1 C9 C15 C14 -179.55(15) . . . . ?
C9 C10 C11 C12 -179.05(15) . . . . ?
C9 C10 C11 C13 0.0(2) . . . . ?
C9 C15 C14 C13 0.7(3) . . . . ?
C10 C9 C15 C14 -0.3(3) . . . . ?
C10 C11 C12 O4 -8.5(2) . . . . ?
C10 C11 C12 O5 171.93(17) . . . . ?
C11 C13 C14 C15 -0.8(3) . . . . ?
C13 C11 C12 O4 172.49(16) . . . . ?
C13 C11 C12 O5 -7.1(3) . . . . ?
C14 C13 C11 C10 0.4(3) . . . . ?
C14 C13 C11 C12 179.51(16) . . . . ?
C15 C9 C10 C11 0.0(2) . . . . ?
